data_2227699
loop_
_publ_author_name
'Wu, De-Hong'

_publ_section_title
;
 4-Ethylanilinium perchlorate--18-crown-6 (1/1)
;
_journal_coeditor_code JH2193
_journal_issue 9
_journal_name_full 'Acta Crystallographica Section E'
_journal_page_first o2278
_journal_paper_doi 10.1107/S1600536810031351
_journal_volume 66
_journal_year 2010
_chemical_formula_iupac 'C8 H12 N +, Cl O4 -, C12 H24 O6'
_chemical_formula_moiety 'C8 H12 N +, Cl O4 -, C12 H24 O6'
_chemical_formula_sum 'C20 H36 Cl N O10'
_chemical_formula_weight 485.95
_chemical_name_systematic
;
4-Ethylanilinium perchlorate--18-crown-6 (1/1)
;
_space_group_IT_number 62
_symmetry_cell_setting orthorhombic
_symmetry_space_group_name_Hall '-P 2ac 2n'
_symmetry_space_group_name_H-M 'P n m a'
_atom_sites_solution_hydrogens geom
_atom_sites_solution_primary direct
_atom_sites_solution_secondary difmap
_audit_creation_method SHELXL-97
_cell_angle_alpha 90.00
_cell_angle_beta 90.00
_cell_angle_gamma 90.00
_cell_formula_units_Z 4
_cell_length_a 16.6121(13)
_cell_length_b 11.4813(13)
_cell_length_c 12.8274(16)
_cell_measurement_reflns_used 16269
_cell_measurement_temperature 298(2)
_cell_measurement_theta_max 27.79
_cell_measurement_theta_min 3.02
_cell_volume 2446.6(5)
_computing_cell_refinement 'CrystalClear (Rigaku, 2005)'
_computing_data_collection 'CrystalClear (Rigaku, 2005)'
_computing_data_reduction 'CrystalClear (Rigaku, 2005)'
_computing_molecular_graphics 'SHELXTL (Sheldrick, 2008)'
_computing_publication_material 'SHELXTL (Sheldrick, 2008)'
_computing_structure_refinement 'SHELXL97 (Sheldrick, 2008)'
_computing_structure_solution 'SHELXS97 (Sheldrick, 2008)'
_diffrn_ambient_temperature 298(2)
_diffrn_detector_area_resol_mean 13.6612
_diffrn_measured_fraction_theta_full 0.998
_diffrn_measured_fraction_theta_max 0.998
_diffrn_measurement_device_type 'Rigaku Mercury2'
_diffrn_measurement_method CCD_Profile_fitting
_diffrn_radiation_monochromator graphite
_diffrn_radiation_source 'fine-focus sealed tube'
_diffrn_radiation_type MoK\a
_diffrn_radiation_wavelength 0.71073
_diffrn_reflns_av_R_equivalents 0.0855
_diffrn_reflns_av_sigmaI/netI 0.0465
_diffrn_reflns_limit_h_max 20
_diffrn_reflns_limit_h_min -20
_diffrn_reflns_limit_k_max 14
_diffrn_reflns_limit_k_min -14
_diffrn_reflns_limit_l_max 15
_diffrn_reflns_limit_l_min -15
_diffrn_reflns_number 21985
_diffrn_reflns_theta_full 26.00
_diffrn_reflns_theta_max 26.00
_diffrn_reflns_theta_min 3.03
_exptl_absorpt_coefficient_mu 0.208
_exptl_absorpt_correction_T_max 0.960
_exptl_absorpt_correction_T_min 0.940
_exptl_absorpt_correction_type multi-scan
_exptl_absorpt_process_details '(CrystalClear; Rigaku, 2005)'
_exptl_crystal_colour colorless
_exptl_crystal_density_diffrn 1.319
_exptl_crystal_density_method 'not measured'
_exptl_crystal_description block
_exptl_crystal_F_000 1040
_exptl_crystal_size_max 0.26
_exptl_crystal_size_mid 0.22
_exptl_crystal_size_min 0.20
_refine_diff_density_max 0.322
_refine_diff_density_min -0.292
_refine_ls_extinction_method none
_refine_ls_goodness_of_fit_ref 1.048
_refine_ls_hydrogen_treatment constr
_refine_ls_matrix_type full
_refine_ls_number_parameters 160
_refine_ls_number_reflns 2525
_refine_ls_number_restraints 0
_refine_ls_restrained_S_all 1.048
_refine_ls_R_factor_all 0.1041
_refine_ls_R_factor_gt 0.0644
_refine_ls_shift/su_max 0.000
_refine_ls_shift/su_mean 0.000
_refine_ls_structure_factor_coef Fsqd
_refine_ls_weighting_details 'calc w=1/[\s^2^(Fo^2^)+(0.0551P)^2^+1.8906P] where P=(Fo^2^+2Fc^2^)/3'
_refine_ls_weighting_scheme calc
_refine_ls_wR_factor_gt 0.1438
_refine_ls_wR_factor_ref 0.1615
_reflns_number_gt 1615
_reflns_number_total 2525
_reflns_threshold_expression I>2sigma(I)
_cod_data_source_file jh2193.cif
_cod_data_source_block I
_cod_database_code 2227699
_cod_database_fobs_code 2227699

loop_
_symmetry_equiv_pos_as_xyz
'x, y, z'
'-x+1/2, -y, z+1/2'
'-x, y+1/2, -z'
'x+1/2, -y+1/2, -z+1/2'
'-x, -y, -z'
'x-1/2, y, -z-1/2'
'x, -y-1/2, z'
'-x-1/2, y-1/2, z-1/2'

loop_
_atom_site_type_symbol
_atom_site_label
_atom_site_fract_x
_atom_site_fract_y
_atom_site_fract_z
_atom_site_U_iso_or_equiv
_atom_site_adp_type
_atom_site_calc_flag
_atom_site_refinement_flags
_atom_site_occupancy
_atom_site_disorder_assembly
_atom_site_disorder_group
C C1 0.2764(2) 0.2500 0.1934(3) 0.0389(9) Uani d S 1 . .
C C2 0.30998(18) 0.1465(3) 0.1632(2) 0.0556(8) Uani d . 1 . .
H H2 0.2874 0.0763 0.1846 0.067 Uiso calc R 1 . .
C C3 0.3779(2) 0.1472(4) 0.1007(3) 0.0696(11) Uani d . 1 . .
H H3 0.4006 0.0768 0.0803 0.084 Uiso calc R 1 . .
C C4 0.4129(3) 0.2500 0.0678(3) 0.0660(15) Uani d S 1 . .
C C5 0.4875(3) 0.2500 0.0007(4) 0.104(2) Uani d S 1 . .
H H5A 0.4848 0.1821 -0.0442 0.125 Uiso calc PR 0.50 . .
H H5B 0.4848 0.3179 -0.0442 0.125 Uiso calc PR 0.50 . .
C C6 0.5599(3) 0.2500 0.0462(5) 0.148(4) Uani d S 1 . .
H H6A 0.6010 0.2500 -0.0063 0.222 Uiso calc SR 1 . .
H H6B 0.5653 0.1817 0.0889 0.222 Uiso calc PR 0.50 . .
H H6C 0.5653 0.3183 0.0889 0.222 Uiso calc PR 0.50 . .
C C7 0.2913(2) 0.1464(3) 0.5173(3) 0.0683(10) Uani d . 1 . .
H H7A 0.2449 0.1469 0.5631 0.082 Uiso calc R 1 . .
H H7B 0.3394 0.1430 0.5600 0.082 Uiso calc R 1 . .
C C8 0.2879(2) 0.0424(3) 0.4478(3) 0.0671(10) Uani d . 1 . .
H H8A 0.3319 0.0447 0.3981 0.080 Uiso calc R 1 . .
H H8B 0.2927 -0.0283 0.4887 0.080 Uiso calc R 1 . .
C C9 0.1956(2) -0.0628(3) 0.3407(3) 0.0619(9) Uani d . 1 . .
H H9A 0.1970 -0.1274 0.3894 0.074 Uiso calc R 1 . .
H H9B 0.2357 -0.0765 0.2872 0.074 Uiso calc R 1 . .
C C10 0.1145(2) -0.0542(3) 0.2926(3) 0.0597(9) Uani d . 1 . .
H H10A 0.0998 -0.1286 0.2621 0.072 Uiso calc R 1 . .
H H10B 0.0750 -0.0351 0.3456 0.072 Uiso calc R 1 . .
C C11 0.03706(19) 0.0466(3) 0.1679(3) 0.0584(9) Uani d . 1 . .
H H11A -0.0029 0.0593 0.2218 0.070 Uiso calc R 1 . .
H H11B 0.0228 -0.0238 0.1303 0.070 Uiso calc R 1 . .
C C12 0.0379(2) 0.1467(3) 0.0954(2) 0.0576(9) Uani d . 1 . .
H H12A 0.0808 0.1373 0.0448 0.069 Uiso calc R 1 . .
H H12B -0.0128 0.1510 0.0581 0.069 Uiso calc R 1 . .
Cl Cl1 0.09929(7) 0.2500 0.78473(9) 0.0546(3) Uani d S 1 . .
N N1 0.20552(17) 0.2500 0.2613(2) 0.0391(8) Uani d S 1 . .
H H1A 0.1908 0.3231 0.2745 0.059 Uiso calc PR 0.50 . .
H H1B 0.2174 0.2142 0.3209 0.059 Uiso calc PR 0.50 . .
H H1C 0.1653 0.2127 0.2298 0.059 Uiso calc PR 0.50 . .
O O1 0.29215(17) 0.2500 0.4559(2) 0.0555(8) Uani d S 1 . .
O O2 0.21277(13) 0.04384(18) 0.39416(17) 0.0562(6) Uani d . 1 . .
O O3 0.11466(12) 0.03337(17) 0.21407(16) 0.0499(5) Uani d . 1 . .
O O4 0.05004(17) 0.2500 0.1534(2) 0.0499(8) Uani d S 1 . .
O O5 0.1521(2) 0.2500 0.8728(3) 0.0782(11) Uani d S 1 . .
O O6 0.11189(18) 0.1476(2) 0.7244(2) 0.0994(10) Uani d . 1 . .
O O7 0.0176(2) 0.2500 0.8233(3) 0.0882(12) Uani d S 1 . .

loop_
_atom_site_aniso_label
_atom_site_aniso_U_11
_atom_site_aniso_U_22
_atom_site_aniso_U_33
_atom_site_aniso_U_12
_atom_site_aniso_U_13
_atom_site_aniso_U_23
C1 0.034(2) 0.048(2) 0.035(2) 0.000 0.0011(16) 0.000
C2 0.0541(19) 0.058(2) 0.0549(18) -0.0007(16) 0.0117(15) -0.0028(17)
C3 0.053(2) 0.094(3) 0.061(2) 0.017(2) 0.0112(17) -0.016(2)
C4 0.036(2) 0.125(5) 0.037(2) 0.000 0.000(2) 0.000
C5 0.048(3) 0.215(8) 0.049(3) 0.000 0.008(3) 0.000
C6 0.045(3) 0.317(13) 0.082(4) 0.000 0.006(3) 0.000
C7 0.064(2) 0.089(3) 0.0517(19) 0.009(2) -0.0140(17) 0.012(2)
C8 0.061(2) 0.070(2) 0.071(2) 0.0155(19) -0.0127(18) 0.015(2)
C9 0.076(2) 0.0414(19) 0.068(2) 0.0107(17) 0.0072(19) 0.0112(17)
C10 0.072(2) 0.0426(18) 0.065(2) -0.0073(16) 0.0077(18) 0.0025(16)
C11 0.0546(19) 0.054(2) 0.067(2) -0.0138(16) -0.0057(17) -0.0073(17)
C12 0.0550(19) 0.059(2) 0.0584(19) -0.0027(17) -0.0092(16) -0.0118(18)
Cl1 0.0523(6) 0.0445(6) 0.0670(7) 0.000 -0.0106(6) 0.000
N1 0.0335(16) 0.0436(19) 0.0401(18) 0.000 0.0010(14) 0.000
O1 0.0567(19) 0.068(2) 0.0423(17) 0.000 -0.0083(14) 0.000
O2 0.0560(13) 0.0481(13) 0.0645(13) 0.0096(11) -0.0071(11) 0.0050(11)
O3 0.0503(12) 0.0424(12) 0.0569(12) -0.0055(9) 0.0017(10) 0.0039(10)
O4 0.0560(18) 0.0449(18) 0.0489(17) 0.000 -0.0113(14) 0.000
O5 0.073(2) 0.092(3) 0.070(2) 0.000 -0.0167(19) 0.000
O6 0.114(2) 0.079(2) 0.104(2) 0.0202(17) -0.0095(18) -0.0371(17)
O7 0.050(2) 0.070(3) 0.144(4) 0.000 -0.003(2) 0.000

loop_
_atom_type_symbol
_atom_type_description
_atom_type_scat_dispersion_real
_atom_type_scat_dispersion_imag
_atom_type_scat_source
C C 0.0033 0.0016 'International Tables Vol C Tables 4.2.6.8 and 6.1.1.4'
H H 0.0000 0.0000 'International Tables Vol C Tables 4.2.6.8 and 6.1.1.4'
N N 0.0061 0.0033 'International Tables Vol C Tables 4.2.6.8 and 6.1.1.4'
O O 0.0106 0.0060 'International Tables Vol C Tables 4.2.6.8 and 6.1.1.4'
Cl Cl 0.1484 0.1585 'International Tables Vol C Tables 4.2.6.8 and 6.1.1.4'

loop_
_geom_angle_atom_site_label_1
_geom_angle_atom_site_label_2
_geom_angle_atom_site_label_3
_geom_angle_site_symmetry_1
_geom_angle_site_symmetry_3
_geom_angle
_geom_angle_publ_flag
C2 C1 C2 . 7_565 120.5(4) ?
C2 C1 N1 . . 119.72(19) ?
C2 C1 N1 7_565 . 119.72(19) ?
C1 C2 C3 . . 119.4(3) ?
C1 C2 H2 . . 120.3 ?
C3 C2 H2 . . 120.3 ?
C4 C3 C2 . . 121.7(4) ?
C4 C3 H3 . . 119.2 ?
C2 C3 H3 . . 119.2 ?
C3 C4 C3 7_565 . 117.3(4) ?
C3 C4 C5 7_565 . 121.3(2) ?
C3 C4 C5 . . 121.3(2) ?
C6 C5 C4 . . 119.3(5) ?
C6 C5 H5A . . 107.5 ?
C4 C5 H5A . . 107.5 ?
C6 C5 H5B . . 107.5 ?
C4 C5 H5B . . 107.5 ?
H5A C5 H5B . . 107.0 ?
C5 C6 H6A . . 109.5 ?
C5 C6 H6B . . 109.5 ?
H6A C6 H6B . . 109.5 ?
C5 C6 H6C . . 109.5 ?
H6A C6 H6C . . 109.5 ?
H6B C6 H6C . . 109.5 ?
O1 C7 C8 . . 109.7(2) ?
O1 C7 H7A . . 109.7 ?
C8 C7 H7A . . 109.7 ?
O1 C7 H7B . . 109.7 ?
C8 C7 H7B . . 109.7 ?
H7A C7 H7B . . 108.2 ?
O2 C8 C7 . . 108.2(3) ?
O2 C8 H8A . . 110.1 ?
C7 C8 H8A . . 110.1 ?
O2 C8 H8B . . 110.1 ?
C7 C8 H8B . . 110.1 ?
H8A C8 H8B . . 108.4 ?
O2 C9 C10 . . 108.8(3) ?
O2 C9 H9A . . 109.9 ?
C10 C9 H9A . . 109.9 ?
O2 C9 H9B . . 109.9 ?
C10 C9 H9B . . 109.9 ?
H9A C9 H9B . . 108.3 ?
O3 C10 C9 . . 109.8(3) ?
O3 C10 H10A . . 109.7 ?
C9 C10 H10A . . 109.7 ?
O3 C10 H10B . . 109.7 ?
C9 C10 H10B . . 109.7 ?
H10A C10 H10B . . 108.2 ?
O3 C11 C12 . . 109.6(3) ?
O3 C11 H11A . . 109.8 ?
C12 C11 H11A . . 109.8 ?
O3 C11 H11B . . 109.8 ?
C12 C11 H11B . . 109.8 ?
H11A C11 H11B . . 108.2 ?
O4 C12 C11 . . 108.8(2) ?
O4 C12 H12A . . 109.9 ?
C11 C12 H12A . . 109.9 ?
O4 C12 H12B . . 109.9 ?
C11 C12 H12B . . 109.9 ?
H12A C12 H12B . . 108.3 ?
O6 Cl1 O6 . 7_565 111.4(3) ?
O6 Cl1 O5 . . 109.85(15) ?
O6 Cl1 O5 7_565 . 109.85(15) ?
O6 Cl1 O7 . . 108.94(16) ?
O6 Cl1 O7 7_565 . 108.94(16) ?
O5 Cl1 O7 . . 107.8(2) ?
C1 N1 H1A . . 109.5 ?
C1 N1 H1B . . 109.5 ?
H1A N1 H1B . . 109.5 ?
C1 N1 H1C . . 109.5 ?
H1A N1 H1C . . 109.5 ?
H1B N1 H1C . . 109.5 ?
C7 O1 C7 7_565 . 113.0(3) ?
C8 O2 C9 . . 113.3(2) ?
C10 O3 C11 . . 111.6(2) ?
C12 O4 C12 . 7_565 113.9(3) ?

loop_
_geom_bond_atom_site_label_1
_geom_bond_atom_site_label_2
_geom_bond_site_symmetry_2
_geom_bond_distance
_geom_bond_publ_flag
C1 C2 . 1.368(4) ?
C1 C2 7_565 1.368(4) ?
C1 N1 . 1.465(5) ?
C2 C3 . 1.385(4) ?
C2 H2 . 0.9300 ?
C3 C4 . 1.381(4) ?
C3 H3 . 0.9300 ?
C4 C3 7_565 1.381(4) ?
C4 C5 . 1.508(6) ?
C5 C6 . 1.337(7) ?
C5 H5A . 0.9700 ?
C5 H5B . 0.9700 ?
C6 H6A . 0.9600 ?
C6 H6B . 0.9600 ?
C6 H6C . 0.9600 ?
C7 O1 . 1.427(4) ?
C7 C8 . 1.491(5) ?
C7 H7A . 0.9700 ?
C7 H7B . 0.9700 ?
C8 O2 . 1.425(4) ?
C8 H8A . 0.9700 ?
C8 H8B . 0.9700 ?
C9 O2 . 1.432(4) ?
C9 C10 . 1.485(4) ?
C9 H9A . 0.9700 ?
C9 H9B . 0.9700 ?
C10 O3 . 1.423(4) ?
C10 H10A . 0.9700 ?
C10 H10B . 0.9700 ?
C11 O3 . 1.427(4) ?
C11 C12 . 1.479(4) ?
C11 H11A . 0.9700 ?
C11 H11B . 0.9700 ?
C12 O4 . 1.415(3) ?
C12 H12A . 0.9700 ?
C12 H12B . 0.9700 ?
Cl1 O6 . 1.423(3) ?
Cl1 O6 7_565 1.423(3) ?
Cl1 O5 . 1.430(3) ?
Cl1 O7 . 1.444(4) ?
N1 H1A . 0.8900 ?
N1 H1B . 0.8900 ?
N1 H1C . 0.8900 ?
O1 C7 7_565 1.427(4) ?
O4 C12 7_565 1.415(3) ?

loop_
_geom_hbond_atom_site_label_D
_geom_hbond_atom_site_label_H
_geom_hbond_atom_site_label_A
_geom_hbond_site_symmetry_A
_geom_hbond_distance_DH
_geom_hbond_distance_HA
_geom_hbond_distance_DA
_geom_hbond_angle_DHA
N1 H1A O2 7_565 0.89 2.20 2.919(3) 138.0
N1 H1A O3 7_565 0.89 2.22 2.972(3) 142.3
N1 H1B O1 . 0.89 2.17 2.881(4) 136.4
N1 H1B O2 . 0.89 2.17 2.919(3) 141.3
N1 H1C O4 . 0.89 2.19 2.930(4) 139.8
N1 H1C O3 . 0.89 2.23 2.972(3) 140.1
